data_7002905
loop_
_publ_author_name
'Liu, Hui'
'Tian, Jinlei'
'Kou, Yingying'
'Zhang, Jingyan'
'Feng, Li'
'Li, Dongdong'
'Gu, Wen'
'Liu, Xin'
'Liao, Daizheng'
'Cheng, Peng'
'Ribas, Joan'
'Yan, Shiping'

_publ_section_title
;
 Synthesis, structures and magnetic properties of polynuclear
 mixed-valence MnIIMnIII complexes containing
 3-(2-phenol)-5-(pyridin-2-yl)-1,2,4-triazole ligand
;
_journal_issue 47
_journal_name_full 'Dalton Transactions'
_journal_page_first 10511
_journal_page_last 10517
_journal_paper_doi 10.1039/b904553h
_journal_year 2009
_chemical_formula_sum 'C67 H64 Mn4 N16 O15'
_chemical_formula_weight 1553.10
_chemical_name_systematic
;
?
;
_space_group_IT_number 14
_symmetry_cell_setting monoclinic
_symmetry_space_group_name_Hall '-P 2ybc'
_symmetry_space_group_name_H-M 'P 1 21/c 1'
_atom_sites_solution_hydrogens geom
_atom_sites_solution_primary direct
_atom_sites_solution_secondary difmap
_audit_creation_method SHELXL-97
_cell_angle_alpha 90.00
_cell_angle_beta 99.370(6)
_cell_angle_gamma 90.00
_cell_formula_units_Z 2
_cell_length_a 10.277(5)
_cell_length_b 14.737(8)
_cell_length_c 24.826(13)
_cell_measurement_reflns_used 6951
_cell_measurement_temperature 113(2)
_cell_measurement_theta_max 27.9
_cell_measurement_theta_min 1.6
_cell_volume 3710(3)
_computing_cell_refinement CrystalClear
_computing_data_collection CrystalClear
_computing_data_reduction CrystalClear
_computing_publication_material 'CrystalStructure 3.7.0'
_computing_structure_refinement 'SHELXL-97 (Sheldrick, 1997)'
_computing_structure_solution 'SHELXS-97 (Sheldrick, 1990)'
_diffrn_ambient_temperature 113(2)
_diffrn_detector_area_resol_mean 7.31
_diffrn_measured_fraction_theta_full 0.980
_diffrn_measured_fraction_theta_max 0.980
_diffrn_measurement_device_type 'Rigaku Saturn'
_diffrn_measurement_method \w
_diffrn_radiation_monochromator confocal
_diffrn_radiation_source 'Rotating anode'
_diffrn_radiation_type MoK\a
_diffrn_radiation_wavelength 0.71070
_diffrn_reflns_av_R_equivalents 0.0646
_diffrn_reflns_av_sigmaI/netI 0.0541
_diffrn_reflns_limit_h_max 11
_diffrn_reflns_limit_h_min -12
_diffrn_reflns_limit_k_max 17
_diffrn_reflns_limit_k_min -17
_diffrn_reflns_limit_l_max 29
_diffrn_reflns_limit_l_min -29
_diffrn_reflns_number 26469
_diffrn_reflns_theta_full 25.01
_diffrn_reflns_theta_max 25.01
_diffrn_reflns_theta_min 2.16
_exptl_absorpt_coefficient_mu 0.738
_exptl_absorpt_correction_T_max 0.9026
_exptl_absorpt_correction_T_min 0.8898
_exptl_absorpt_correction_type multi-scan
_exptl_absorpt_process_details 'Jacobson, R. (1998) Private communication'
_exptl_crystal_colour dark-green
_exptl_crystal_density_diffrn 1.390
_exptl_crystal_density_method 'not measured'
_exptl_crystal_description prism
_exptl_crystal_F_000 1596
_exptl_crystal_size_max 0.16
_exptl_crystal_size_mid 0.14
_exptl_crystal_size_min 0.14
_refine_diff_density_max 1.018
_refine_diff_density_min -0.530
_refine_diff_density_rms 0.083
_refine_ls_extinction_method none
_refine_ls_goodness_of_fit_ref 1.104
_refine_ls_hydrogen_treatment constr
_refine_ls_matrix_type full
_refine_ls_number_parameters 474
_refine_ls_number_reflns 6416
_refine_ls_number_restraints 13
_refine_ls_restrained_S_all 1.115
_refine_ls_R_factor_all 0.0718
_refine_ls_R_factor_gt 0.0629
_refine_ls_shift/su_max 0.000
_refine_ls_shift/su_mean 0.000
_refine_ls_structure_factor_coef Fsqd
_refine_ls_weighting_details 'calc w=1/[\s^2^(Fo^2^)+(0.0542P)^2^+8.1722P] where P=(Fo^2^+2Fc^2^)/3'
_refine_ls_weighting_scheme calc
_refine_ls_wR_factor_gt 0.1412
_refine_ls_wR_factor_ref 0.1469
_reflns_number_gt 5750
_reflns_number_total 6416
_reflns_threshold_expression >2sigma(I)
_cod_data_source_file b904553h.txt
_cod_data_source_block shelxl
_cod_database_code 7002905

loop_
_symmetry_equiv_pos_as_xyz
'x, y, z'
'-x, y+1/2, -z+1/2'
'-x, -y, -z'
'x, -y-1/2, z-1/2'

loop_
_atom_site_label
_atom_site_type_symbol
_atom_site_fract_x
_atom_site_fract_y
_atom_site_fract_z
_atom_site_U_iso_or_equiv
_atom_site_adp_type
_atom_site_occupancy
_atom_site_symmetry_multiplicity
_atom_site_calc_flag
_atom_site_refinement_flags
_atom_site_disorder_assembly
_atom_site_disorder_group
Mn1 Mn 0.34697(6) 0.91888(4) 0.19647(2) 0.01716(17) Uani 1 1 d . . .
Mn2 Mn 0.14878(6) 0.97816(4) 0.32914(2) 0.01959(18) Uani 1 1 d . . .
N1 N 0.0760(3) 0.7269(2) 0.24890(12) 0.0199(7) Uani 1 1 d . . .
N2 N 0.1337(3) 0.8648(2) 0.28223(12) 0.0171(7) Uani 1 1 d . . .
N3 N 0.2055(3) 0.8472(2) 0.24146(12) 0.0182(7) Uani 1 1 d . . .
N4 N 0.3229(3) 0.7734(2) 0.16239(12) 0.0197(7) Uani 1 1 d . . .
N5 N 0.3831(3) 1.1817(2) 0.27465(12) 0.0193(7) Uani 1 1 d . . .
N6 N 0.2752(3) 1.0578(2) 0.29604(12) 0.0183(7) Uani 1 1 d . . .
N7 N 0.3472(3) 1.0334(2) 0.25668(12) 0.0177(7) Uani 1 1 d . . .
N8 N 0.4909(3) 1.0284(2) 0.17511(13) 0.0198(7) Uani 1 1 d . . .
O1 O 0.0250(3) 0.92649(19) 0.36660(12) 0.0355(8) Uani 1 1 d . . .
O2 O 0.1524(4) 1.06893(19) 0.38272(12) 0.0390(8) Uani 1 1 d . . .
O3 O 0.1898(3) 0.9667(2) 0.13674(11) 0.0315(7) Uani 1 1 d . . .
O4 O 0.3197(3) 0.9251(2) 0.07809(13) 0.0350(7) Uani 1 1 d . . .
O5 O 0.3208(4) 0.9077(2) 0.38184(13) 0.0406(8) Uani 1 1 d . . .
H5 H 0.3106 0.8452 0.3896 0.049 Uiso 1 1 calc R . .
O6 O -0.0030(3) 1.04562(19) 0.26529(12) 0.0298(7) Uani 1 1 d . . .
H6 H -0.0199 1.1082 0.2700 0.036 Uiso 1 1 calc R . .
O7 O 0.5325(3) 0.85599(18) 0.23941(11) 0.0223(6) Uani 1 1 d . . .
H7 H 0.5530 0.7974 0.2272 0.027 Uiso 1 1 calc R . .
C1 C -0.0447(4) 0.8490(3) 0.36397(16) 0.0221(9) Uani 1 1 d . . .
C2 C -0.1280(4) 0.8368(3) 0.40222(16) 0.0276(9) Uani 1 1 d . . .
H2 H -0.1354 0.8832 0.4281 0.033 Uiso 1 1 calc R . .
C3 C -0.1997(4) 0.7583(3) 0.40300(17) 0.0287(10) Uani 1 1 d . . .
H3 H -0.2554 0.7502 0.4297 0.034 Uiso 1 1 calc R . .
C4 C -0.1908(4) 0.6909(3) 0.36475(16) 0.0254(9) Uani 1 1 d . . .
H4 H -0.2411 0.6369 0.3649 0.030 Uiso 1 1 calc R . .
C5 C -0.1094(4) 0.7023(3) 0.32677(16) 0.0234(9) Uani 1 1 d . . .
H5A H -0.1044 0.6557 0.3007 0.028 Uiso 1 1 calc R . .
C6 C -0.0333(4) 0.7810(2) 0.32532(15) 0.0188(8) Uani 1 1 d . . .
C7 C 0.0558(4) 0.7912(2) 0.28567(15) 0.0168(8) Uani 1 1 d . . .
C8 C 0.1670(4) 0.7648(3) 0.22285(15) 0.0193(8) Uani 1 1 d . . .
C9 C 0.2291(4) 0.7229(3) 0.17952(15) 0.0207(8) Uani 1 1 d . . .
C10 C 0.1964(5) 0.6368(3) 0.15827(18) 0.0316(10) Uani 1 1 d . . .
H10 H 0.1292 0.6023 0.1709 0.038 Uiso 1 1 calc R . .
C11 C 0.2623(5) 0.6024(3) 0.11900(19) 0.0390(12) Uani 1 1 d . . .
H11 H 0.2406 0.5442 0.1037 0.047 Uiso 1 1 calc R . .
C12 C 0.3612(5) 0.6537(3) 0.10186(17) 0.0302(10) Uani 1 1 d . . .
H12 H 0.4095 0.6310 0.0752 0.036 Uiso 1 1 calc R . .
C13 C 0.3875(4) 0.7383(3) 0.12449(16) 0.0238(9) Uani 1 1 d . . .
H13 H 0.4547 0.7737 0.1126 0.029 Uiso 1 1 calc R . .
C14 C 0.1665(4) 1.1587(3) 0.38114(16) 0.0251(9) Uani 1 1 d . . .
C15 C 0.1110(5) 1.2110(3) 0.41897(19) 0.0342(11) Uani 1 1 d . . .
H15 H 0.0648 1.1818 0.4443 0.041 Uiso 1 1 calc R . .
C16 C 0.1228(5) 1.3033(3) 0.4197(2) 0.0375(11) Uani 1 1 d . . .
H16 H 0.0852 1.3380 0.4455 0.045 Uiso 1 1 calc R . .
C17 C 0.1897(5) 1.3466(3) 0.3826(2) 0.0398(12) Uani 1 1 d . . .
H17 H 0.1956 1.4109 0.3823 0.048 Uiso 1 1 calc R . .
C18 C 0.2477(4) 1.2960(3) 0.34616(18) 0.0303(10) Uani 1 1 d . . .
H18 H 0.2957 1.3259 0.3217 0.036 Uiso 1 1 calc R . .
C19 C 0.2369(4) 1.2011(3) 0.34471(16) 0.0215(8) Uani 1 1 d . . .
C20 C 0.2983(4) 1.1477(2) 0.30585(15) 0.0180(8) Uani 1 1 d . . .
C21 C 0.4092(4) 1.1083(2) 0.24507(14) 0.0176(8) Uani 1 1 d . . .
C22 C 0.4942(4) 1.1072(2) 0.20330(14) 0.0174(8) Uani 1 1 d . . .
C23 C 0.5708(4) 1.1811(3) 0.19209(16) 0.0228(9) Uani 1 1 d . . .
H23 H 0.5707 1.2360 0.2122 0.027 Uiso 1 1 calc R . .
C24 C 0.6461(4) 1.1730(3) 0.15150(16) 0.0265(9) Uani 1 1 d . . .
H24 H 0.6986 1.2223 0.1430 0.032 Uiso 1 1 calc R . .
C25 C 0.6445(4) 1.0921(3) 0.12317(16) 0.0252(9) Uani 1 1 d . . .
H25 H 0.6965 1.0847 0.0951 0.030 Uiso 1 1 calc R . .
C26 C 0.5656(4) 1.0220(3) 0.13645(16) 0.0250(9) Uani 1 1 d . . .
H26 H 0.5651 0.9665 0.1169 0.030 Uiso 1 1 calc R . .
C27 C 0.2146(5) 0.9554(3) 0.08856(17) 0.0296(10) Uani 1 1 d . . .
C28 C 0.1034(4) 0.9800(3) 0.04261(16) 0.0256(9) Uani 1 1 d . . .
C29 C -0.0082(5) 1.0248(3) 0.05309(17) 0.0314(10) Uani 1 1 d . . .
H29 H -0.0149 1.0421 0.0894 0.038 Uiso 1 1 calc R . .
C30 C 0.1111(5) 0.9555(3) -0.01061(17) 0.0302(10) Uani 1 1 d . . .
H30 H 0.1873 0.9249 -0.0183 0.036 Uiso 1 1 calc R . .
C31 C 0.4400(10) 0.9485(9) 0.4037(5) 0.154(5) Uani 1 1 d . . .
H31A H 0.4664 0.9908 0.3770 0.231 Uiso 1 1 calc R . .
H31B H 0.5080 0.9018 0.4126 0.231 Uiso 1 1 calc R . .
H31C H 0.4295 0.9817 0.4370 0.231 Uiso 1 1 calc R . .
C32 C -0.0744(6) 1.0023(4) 0.2190(2) 0.0560(16) Uani 1 1 d . . .
H32A H -0.0148 0.9880 0.1931 0.084 Uiso 1 1 calc R . .
H32B H -0.1446 1.0426 0.2015 0.084 Uiso 1 1 calc R . .
H32C H -0.1133 0.9460 0.2302 0.084 Uiso 1 1 calc R . .
C33 C 0.6240(5) 0.8935(3) 0.2831(2) 0.0445(13) Uani 1 1 d . . .
H33A H 0.6279 0.9594 0.2787 0.067 Uiso 1 1 calc R . .
H33B H 0.7115 0.8674 0.2827 0.067 Uiso 1 1 calc R . .
H33C H 0.5954 0.8793 0.3179 0.067 Uiso 1 1 calc R . .
C34 C 0.5480(12) 0.8614(12) -0.0011(5) 0.088(4) Uani 0.50 1 d PDU . .
H34A H 0.5538 0.9277 0.0007 0.132 Uiso 0.50 1 calc PR . .
H34B H 0.5737 0.8403 -0.0353 0.132 Uiso 0.50 1 calc PR . .
H34C H 0.6073 0.8350 0.0298 0.132 Uiso 0.50 1 calc PR . .
O8 O 0.4160(9) 0.8338(6) 0.0009(3) 0.067(2) Uani 0.50 1 d PDU . .
H8 H 0.3760 0.8759 0.0142 0.100 Uiso 0.50 1 calc PR . .

loop_
_atom_site_aniso_label
_atom_site_aniso_U_11
_atom_site_aniso_U_22
_atom_site_aniso_U_33
_atom_site_aniso_U_23
_atom_site_aniso_U_13
_atom_site_aniso_U_12
Mn1 0.0202(3) 0.0134(3) 0.0181(3) -0.0002(2) 0.0038(2) -0.0006(2)
Mn2 0.0277(4) 0.0127(3) 0.0199(3) -0.0012(2) 0.0086(3) -0.0026(2)
N1 0.0230(19) 0.0160(16) 0.0208(16) -0.0004(13) 0.0032(14) -0.0006(14)
N2 0.0202(18) 0.0128(15) 0.0185(15) 0.0015(12) 0.0041(13) -0.0002(13)
N3 0.0199(18) 0.0149(16) 0.0202(15) -0.0008(12) 0.0049(13) -0.0007(13)
N4 0.0204(18) 0.0198(17) 0.0187(15) -0.0007(13) 0.0023(13) 0.0018(14)
N5 0.0177(18) 0.0173(16) 0.0235(16) -0.0019(13) 0.0047(13) -0.0023(13)
N6 0.0242(19) 0.0154(16) 0.0154(15) 0.0001(12) 0.0038(13) 0.0006(13)
N7 0.0207(18) 0.0152(16) 0.0171(15) 0.0001(12) 0.0026(13) -0.0011(13)
N8 0.0196(18) 0.0149(16) 0.0246(16) 0.0013(13) 0.0025(14) 0.0006(13)
O1 0.058(2) 0.0219(16) 0.0329(16) -0.0081(12) 0.0258(15) -0.0131(15)
O2 0.072(2) 0.0201(16) 0.0317(16) -0.0077(12) 0.0295(16) -0.0139(15)
O3 0.0395(19) 0.0285(16) 0.0234(15) 0.0051(12) -0.0037(13) 0.0001(14)
O4 0.0286(19) 0.0347(18) 0.0389(17) 0.0020(14) -0.0030(14) 0.0022(14)
O5 0.048(2) 0.0337(18) 0.0352(17) 0.0046(14) -0.0071(15) 0.0017(15)
O6 0.0299(17) 0.0194(15) 0.0391(17) 0.0004(12) 0.0026(13) 0.0060(13)
O7 0.0213(16) 0.0155(13) 0.0285(14) -0.0016(11) -0.0009(11) 0.0012(11)
C1 0.026(2) 0.0145(19) 0.026(2) 0.0022(15) 0.0058(17) -0.0028(16)
C2 0.036(3) 0.024(2) 0.024(2) 0.0000(16) 0.0100(18) -0.0028(19)
C3 0.032(3) 0.029(2) 0.027(2) 0.0041(17) 0.0102(19) -0.0039(19)
C4 0.023(2) 0.025(2) 0.027(2) 0.0022(17) 0.0012(17) -0.0092(17)
C5 0.024(2) 0.019(2) 0.027(2) -0.0030(16) 0.0029(17) -0.0029(16)
C6 0.019(2) 0.0158(19) 0.0214(18) 0.0014(15) 0.0010(15) 0.0011(15)
C7 0.016(2) 0.0116(18) 0.0223(18) 0.0027(14) 0.0001(15) 0.0027(15)
C8 0.019(2) 0.0174(19) 0.0209(19) -0.0018(15) 0.0014(16) 0.0003(15)
C9 0.022(2) 0.0164(19) 0.0228(19) 0.0010(15) 0.0014(16) 0.0000(16)
C10 0.037(3) 0.023(2) 0.037(2) -0.0119(18) 0.013(2) -0.0078(19)
C11 0.051(3) 0.026(2) 0.043(3) -0.016(2) 0.017(2) -0.008(2)
C12 0.038(3) 0.026(2) 0.029(2) -0.0087(18) 0.0108(19) 0.0015(19)
C13 0.023(2) 0.024(2) 0.026(2) 0.0000(16) 0.0079(17) 0.0018(17)
C14 0.034(3) 0.016(2) 0.025(2) -0.0013(16) 0.0073(18) -0.0041(17)
C15 0.042(3) 0.026(2) 0.040(2) -0.0049(19) 0.021(2) -0.007(2)
C16 0.042(3) 0.024(2) 0.052(3) -0.008(2) 0.023(2) -0.001(2)
C17 0.053(3) 0.014(2) 0.061(3) -0.002(2) 0.032(3) 0.000(2)
C18 0.034(3) 0.019(2) 0.043(2) 0.0004(18) 0.021(2) 0.0018(18)
C19 0.020(2) 0.0170(19) 0.027(2) -0.0035(16) 0.0048(16) -0.0019(16)
C20 0.019(2) 0.0145(18) 0.0198(18) 0.0008(14) 0.0008(15) -0.0022(15)
C21 0.019(2) 0.0148(18) 0.0183(18) 0.0017(14) -0.0002(15) 0.0020(15)
C22 0.018(2) 0.0134(18) 0.0194(18) 0.0000(14) 0.0002(15) 0.0004(15)
C23 0.022(2) 0.021(2) 0.025(2) 0.0018(16) 0.0025(17) -0.0015(17)
C24 0.026(2) 0.026(2) 0.030(2) 0.0043(17) 0.0089(18) -0.0072(18)
C25 0.024(2) 0.029(2) 0.024(2) 0.0010(17) 0.0086(17) 0.0015(18)
C26 0.027(2) 0.025(2) 0.025(2) -0.0009(16) 0.0083(18) 0.0042(18)
C27 0.040(3) 0.019(2) 0.026(2) 0.0049(17) -0.0052(19) -0.0078(19)
C28 0.026(2) 0.022(2) 0.026(2) 0.0093(16) -0.0010(17) -0.0050(18)
C29 0.036(3) 0.034(2) 0.022(2) 0.0043(18) 0.0002(19) -0.003(2)
C30 0.030(3) 0.033(2) 0.028(2) 0.0040(18) 0.0024(18) 0.0040(19)
C31 0.075(7) 0.195(12) 0.178(11) 0.094(10) -0.024(7) -0.019(7)
C32 0.061(4) 0.036(3) 0.062(4) 0.006(3) -0.018(3) 0.003(3)
C33 0.043(3) 0.033(3) 0.049(3) -0.011(2) -0.019(2) 0.006(2)
C34 0.078(8) 0.146(9) 0.039(6) -0.009(6) 0.008(6) 0.035(7)
O8 0.084(6) 0.096(6) 0.025(3) 0.008(3) 0.022(3) 0.056(5)

loop_
_atom_type_symbol
_atom_type_description
_atom_type_scat_dispersion_real
_atom_type_scat_dispersion_imag
_atom_type_scat_source
C C 0.0033 0.0016 'International Tables Vol C Tables 4.2.6.8 and 6.1.1.4'
H H 0.0000 0.0000 'International Tables Vol C Tables 4.2.6.8 and 6.1.1.4'
N N 0.0061 0.0033 'International Tables Vol C Tables 4.2.6.8 and 6.1.1.4'
O O 0.0106 0.0060 'International Tables Vol C Tables 4.2.6.8 and 6.1.1.4'
Mn Mn 0.3368 0.7283 'International Tables Vol C Tables 4.2.6.8 and 6.1.1.4'

loop_
_geom_angle_atom_site_label_1
_geom_angle_atom_site_label_2
_geom_angle_atom_site_label_3
_geom_angle
_geom_angle_site_symmetry_1
_geom_angle_site_symmetry_3
_geom_angle_publ_flag
O3 Mn1 O7 164.67(11) . . ?
O3 Mn1 N3 91.31(12) . . ?
O7 Mn1 N3 98.04(11) . . ?
O3 Mn1 N7 97.64(12) . . ?
O7 Mn1 N7 94.92(11) . . ?
N3 Mn1 N7 87.30(12) . . ?
O3 Mn1 N4 91.62(12) . . ?
O7 Mn1 N4 79.68(11) . . ?
N3 Mn1 N4 72.80(11) . . ?
N7 Mn1 N4 158.26(11) . . ?
O3 Mn1 N8 92.89(12) . . ?
O7 Mn1 N8 82.56(11) . . ?
N3 Mn1 N8 159.63(11) . . ?
N7 Mn1 N8 72.40(11) . . ?
N4 Mn1 N8 126.93(12) . . ?
O1 Mn2 O2 82.76(13) . . ?
O1 Mn2 N6 168.36(12) . . ?
O2 Mn2 N6 86.24(13) . . ?
O1 Mn2 N2 87.43(13) . . ?
O2 Mn2 N2 169.11(12) . . ?
N6 Mn2 N2 103.83(13) . . ?
O1 Mn2 O6 94.64(14) . . ?
O2 Mn2 O6 96.60(14) . . ?
N6 Mn2 O6 82.84(12) . . ?
N2 Mn2 O6 88.87(12) . . ?
O1 Mn2 O5 93.21(15) . . ?
O2 Mn2 O5 89.65(15) . . ?
N6 Mn2 O5 90.49(13) . . ?
N2 Mn2 O5 86.18(12) . . ?
O6 Mn2 O5 170.52(12) . . ?
C8 N1 C7 103.2(3) . . ?
C7 N2 N3 106.8(3) . . ?
C7 N2 Mn2 127.7(2) . . ?
N3 N2 Mn2 125.4(2) . . ?
C8 N3 N2 105.2(3) . . ?
C8 N3 Mn1 115.9(2) . . ?
N2 N3 Mn1 138.7(2) . . ?
C13 N4 C9 118.2(3) . . ?
C13 N4 Mn1 125.5(3) . . ?
C9 N4 Mn1 116.1(2) . . ?
C20 N5 C21 102.5(3) . . ?
C20 N6 N7 106.6(3) . . ?
C20 N6 Mn2 126.7(3) . . ?
N7 N6 Mn2 126.6(2) . . ?
C21 N7 N6 105.7(3) . . ?
C21 N7 Mn1 115.3(2) . . ?
N6 N7 Mn1 136.8(2) . . ?
C26 N8 C22 117.8(3) . . ?
C26 N8 Mn1 125.7(3) . . ?
C22 N8 Mn1 116.4(2) . . ?
C1 O1 Mn2 136.7(3) . . ?
C14 O2 Mn2 132.4(3) . . ?
C27 O3 Mn1 111.5(3) . . ?
C31 O5 Mn2 125.4(5) . . ?
C31 O5 H5 117.3 . . ?
Mn2 O5 H5 117.3 . . ?
C32 O6 Mn2 125.4(3) . . ?
C32 O6 H6 117.3 . . ?
Mn2 O6 H6 117.3 . . ?
C33 O7 Mn1 127.6(3) . . ?
C33 O7 H7 116.2 . . ?
Mn1 O7 H7 116.2 . . ?
O1 C1 C2 117.4(3) . . ?
O1 C1 C6 122.4(3) . . ?
C2 C1 C6 120.2(4) . . ?
C3 C2 C1 120.7(4) . . ?
C3 C2 H2 119.6 . . ?
C1 C2 H2 119.6 . . ?
C2 C3 C4 119.8(4) . . ?
C2 C3 H3 120.1 . . ?
C4 C3 H3 120.1 . . ?
C5 C4 C3 120.0(4) . . ?
C5 C4 H4 120.0 . . ?
C3 C4 H4 120.0 . . ?
C4 C5 C6 121.6(4) . . ?
C4 C5 H5A 119.2 . . ?
C6 C5 H5A 119.2 . . ?
C5 C6 C1 117.6(4) . . ?
C5 C6 C7 121.1(3) . . ?
C1 C6 C7 121.3(3) . . ?
N1 C7 N2 111.0(3) . . ?
N1 C7 C6 124.4(3) . . ?
N2 C7 C6 124.5(3) . . ?
N3 C8 N1 113.7(3) . . ?
N3 C8 C9 119.7(3) . . ?
N1 C8 C9 126.6(3) . . ?
N4 C9 C10 121.7(4) . . ?
N4 C9 C8 114.8(3) . . ?
C10 C9 C8 123.5(4) . . ?
C11 C10 C9 119.2(4) . . ?
C11 C10 H10 120.4 . . ?
C9 C10 H10 120.4 . . ?
C10 C11 C12 119.2(4) . . ?
C10 C11 H11 120.4 . . ?
C12 C11 H11 120.4 . . ?
C13 C12 C11 118.2(4) . . ?
C13 C12 H12 120.9 . . ?
C11 C12 H12 120.9 . . ?
N4 C13 C12 123.3(4) . . ?
N4 C13 H13 118.3 . . ?
C12 C13 H13 118.3 . . ?
O2 C14 C19 122.3(4) . . ?
O2 C14 C15 117.8(4) . . ?
C19 C14 C15 119.8(4) . . ?
C16 C15 C14 120.7(4) . . ?
C16 C15 H15 119.7 . . ?
C14 C15 H15 119.7 . . ?
C15 C16 C17 120.1(4) . . ?
C15 C16 H16 120.0 . . ?
C17 C16 H16 120.0 . . ?
C18 C17 C16 119.9(4) . . ?
C18 C17 H17 120.0 . . ?
C16 C17 H17 120.0 . . ?
C17 C18 C19 121.0(4) . . ?
C17 C18 H18 119.5 . . ?
C19 C18 H18 119.5 . . ?
C14 C19 C18 118.5(4) . . ?
C14 C19 C20 120.7(3) . . ?
C18 C19 C20 120.8(4) . . ?
N5 C20 N6 111.6(3) . . ?
N5 C20 C19 124.4(3) . . ?
N6 C20 C19 124.0(3) . . ?
N7 C21 N5 113.6(3) . . ?
N7 C21 C22 120.5(3) . . ?
N5 C21 C22 125.9(3) . . ?
N8 C22 C23 122.2(3) . . ?
N8 C22 C21 114.1(3) . . ?
C23 C22 C21 123.6(3) . . ?
C24 C23 C22 118.8(4) . . ?
C24 C23 H23 120.6 . . ?
C22 C23 H23 120.6 . . ?
C23 C24 C25 119.2(4) . . ?
C23 C24 H24 120.4 . . ?
C25 C24 H24 120.4 . . ?
C24 C25 C26 118.7(4) . . ?
C24 C25 H25 120.6 . . ?
C26 C25 H25 120.6 . . ?
N8 C26 C25 123.3(4) . . ?
N8 C26 H26 118.4 . . ?
C25 C26 H26 118.4 . . ?
O4 C27 O3 124.1(4) . . ?
O4 C27 C28 120.3(4) . . ?
O3 C27 C28 115.6(4) . . ?
C29 C28 C30 118.8(4) . . ?
C29 C28 C27 121.1(4) . . ?
C30 C28 C27 120.0(4) . . ?
C28 C29 C30 120.4(4) . 3_575 ?
C28 C29 H29 119.8 . . ?
C30 C29 H29 119.8 3_575 . ?
C28 C30 C29 120.8(4) . 3_575 ?
C28 C30 H30 119.6 . . ?
C29 C30 H30 119.6 3_575 . ?
O5 C31 H31A 109.5 . . ?
O5 C31 H31B 109.5 . . ?
H31A C31 H31B 109.5 . . ?
O5 C31 H31C 109.5 . . ?
H31A C31 H31C 109.5 . . ?
H31B C31 H31C 109.5 . . ?
O6 C32 H32A 109.5 . . ?
O6 C32 H32B 109.5 . . ?
H32A C32 H32B 109.5 . . ?
O6 C32 H32C 109.5 . . ?
H32A C32 H32C 109.5 . . ?
H32B C32 H32C 109.5 . . ?
O7 C33 H33A 109.5 . . ?
O7 C33 H33B 109.5 . . ?
H33A C33 H33B 109.5 . . ?
O7 C33 H33C 109.5 . . ?
H33A C33 H33C 109.5 . . ?
H33B C33 H33C 109.5 . . ?
O8 C34 H34A 109.5 . . ?
O8 C34 H34B 109.5 . . ?
H34A C34 H34B 109.5 . . ?
O8 C34 H34C 109.5 . . ?
H34A C34 H34C 109.5 . . ?
H34B C34 H34C 109.5 . . ?
C34 O8 H8 109.5 . . ?

loop_
_geom_bond_atom_site_label_1
_geom_bond_atom_site_label_2
_geom_bond_distance
_geom_bond_site_symmetry_2
_geom_bond_publ_flag
Mn1 O3 2.127(3) . ?
Mn1 O7 2.229(3) . ?
Mn1 N3 2.237(3) . ?
Mn1 N7 2.254(3) . ?
Mn1 N4 2.304(3) . ?
Mn1 N8 2.309(3) . ?
Mn2 O1 1.857(3) . ?
Mn2 O2 1.882(3) . ?
Mn2 N6 2.022(3) . ?
Mn2 N2 2.028(3) . ?
Mn2 O6 2.264(3) . ?
Mn2 O5 2.272(3) . ?
N1 C8 1.342(5) . ?
N1 C7 1.355(5) . ?
N2 C7 1.359(5) . ?
N2 N3 1.371(4) . ?
N3 C8 1.336(5) . ?
N4 C13 1.340(5) . ?
N4 C9 1.341(5) . ?
N5 C20 1.353(5) . ?
N5 C21 1.358(5) . ?
N6 C20 1.361(5) . ?
N6 N7 1.367(4) . ?
N7 C21 1.330(5) . ?
N8 C26 1.327(5) . ?
N8 C22 1.354(5) . ?
O1 C1 1.344(5) . ?
O2 C14 1.331(5) . ?
O3 C27 1.274(5) . ?
O4 C27 1.235(6) . ?
O5 C31 1.394(11) . ?
O5 H5 0.9500 . ?
O6 C32 1.412(6) . ?
O6 H6 0.9500 . ?
O7 C33 1.425(5) . ?
O7 H7 0.9500 . ?
C1 C2 1.390(6) . ?
C1 C6 1.405(5) . ?
C2 C3 1.373(6) . ?
C2 H2 0.9500 . ?
C3 C4 1.388(6) . ?
C3 H3 0.9500 . ?
C4 C5 1.369(6) . ?
C4 H4 0.9500 . ?
C5 C6 1.403(5) . ?
C5 H5A 0.9500 . ?
C6 C7 1.457(5) . ?
C8 C9 1.473(5) . ?
C9 C10 1.395(6) . ?
C10 C11 1.372(6) . ?
C10 H10 0.9500 . ?
C11 C12 1.387(7) . ?
C11 H11 0.9500 . ?
C12 C13 1.377(6) . ?
C12 H12 0.9500 . ?
C13 H13 0.9500 . ?
C14 C19 1.395(6) . ?
C14 C15 1.406(6) . ?
C15 C16 1.366(6) . ?
C15 H15 0.9500 . ?
C16 C17 1.391(6) . ?
C16 H16 0.9500 . ?
C17 C18 1.380(6) . ?
C17 H17 0.9500 . ?
C18 C19 1.403(6) . ?
C18 H18 0.9500 . ?
C19 C20 1.465(5) . ?
C21 C22 1.461(5) . ?
C22 C23 1.398(5) . ?
C23 C24 1.372(6) . ?
C23 H23 0.9500 . ?
C24 C25 1.383(6) . ?
C24 H24 0.9500 . ?
C25 C26 1.386(6) . ?
C25 H25 0.9500 . ?
C26 H26 0.9500 . ?
C27 C28 1.521(6) . ?
C28 C29 1.384(6) . ?
C28 C30 1.385(6) . ?
C29 C30 1.397(6) 3_575 ?
C29 H29 0.9500 . ?
C30 C29 1.397(6) 3_575 ?
C30 H30 0.9500 . ?
C31 H31A 0.9800 . ?
C31 H31B 0.9800 . ?
C31 H31C 0.9800 . ?
C32 H32A 0.9800 . ?
C32 H32B 0.9800 . ?
C32 H32C 0.9800 . ?
C33 H33A 0.9800 . ?
C33 H33B 0.9800 . ?
C33 H33C 0.9800 . ?
C34 O8 1.425(9) . ?
C34 H34A 0.9800 . ?
C34 H34B 0.9800 . ?
C34 H34C 0.9800 . ?
O8 H8 0.8400 . ?

loop_
_geom_hbond_atom_site_label_D
_geom_hbond_atom_site_label_H
_geom_hbond_atom_site_label_A
_geom_hbond_distance_DH
_geom_hbond_distance_HA
_geom_hbond_distance_DA
_geom_hbond_angle_DHA
_geom_hbond_site_symmetry_A
O7 H7 N5 0.95 1.83 2.751(4) 162.5 2_645
O6 H6 N1 0.95 1.88 2.782(4) 158.3 2

loop_
_geom_torsion_atom_site_label_1
_geom_torsion_atom_site_label_2
_geom_torsion_atom_site_label_3
_geom_torsion_atom_site_label_4
_geom_torsion
_geom_torsion_site_symmetry_1
_geom_torsion_site_symmetry_2
_geom_torsion_site_symmetry_3
_geom_torsion_site_symmetry_4
_geom_torsion_publ_flag
O1 Mn2 N2 C7 0.3(3) . . . . ?
O2 Mn2 N2 C7 26.0(10) . . . . ?
N6 Mn2 N2 C7 -176.7(3) . . . . ?
O6 Mn2 N2 C7 -94.4(3) . . . . ?
O5 Mn2 N2 C7 93.7(3) . . . . ?
O1 Mn2 N2 N3 -177.5(3) . . . . ?
O2 Mn2 N2 N3 -151.8(7) . . . . ?
N6 Mn2 N2 N3 5.5(3) . . . . ?
O6 Mn2 N2 N3 87.8(3) . . . . ?
O5 Mn2 N2 N3 -84.1(3) . . . . ?
C7 N2 N3 C8 0.0(4) . . . . ?
Mn2 N2 N3 C8 178.2(2) . . . . ?
C7 N2 N3 Mn1 173.8(3) . . . . ?
Mn2 N2 N3 Mn1 -8.0(5) . . . . ?
O3 Mn1 N3 C8 83.7(3) . . . . ?
O7 Mn1 N3 C8 -84.1(3) . . . . ?
N7 Mn1 N3 C8 -178.7(3) . . . . ?
N4 Mn1 N3 C8 -7.6(3) . . . . ?
N8 Mn1 N3 C8 -174.3(3) . . . . ?
O3 Mn1 N3 N2 -89.7(4) . . . . ?
O7 Mn1 N3 N2 102.5(4) . . . . ?
N7 Mn1 N3 N2 7.9(4) . . . . ?
N4 Mn1 N3 N2 179.0(4) . . . . ?
N8 Mn1 N3 N2 12.2(6) . . . . ?
O3 Mn1 N4 C13 92.0(3) . . . . ?
O7 Mn1 N4 C13 -75.3(3) . . . . ?
N3 Mn1 N4 C13 -177.1(3) . . . . ?
N7 Mn1 N4 C13 -152.5(3) . . . . ?
N8 Mn1 N4 C13 -2.9(4) . . . . ?
O3 Mn1 N4 C9 -82.9(3) . . . . ?
O7 Mn1 N4 C9 109.8(3) . . . . ?
N3 Mn1 N4 C9 8.0(3) . . . . ?
N7 Mn1 N4 C9 32.6(5) . . . . ?
N8 Mn1 N4 C9 -177.7(2) . . . . ?
O1 Mn2 N6 C20 1.2(9) . . . . ?
O2 Mn2 N6 C20 -17.8(3) . . . . ?
N2 Mn2 N6 C20 166.4(3) . . . . ?
O6 Mn2 N6 C20 79.3(3) . . . . ?
O5 Mn2 N6 C20 -107.4(3) . . . . ?
O1 Mn2 N6 N7 -174.0(6) . . . . ?
O2 Mn2 N6 N7 167.0(3) . . . . ?
N2 Mn2 N6 N7 -8.8(3) . . . . ?
O6 Mn2 N6 N7 -95.8(3) . . . . ?
O5 Mn2 N6 N7 77.4(3) . . . . ?
C20 N6 N7 C21 0.2(4) . . . . ?
Mn2 N6 N7 C21 176.1(2) . . . . ?
C20 N6 N7 Mn1 -161.2(3) . . . . ?
Mn2 N6 N7 Mn1 14.8(5) . . . . ?
O3 Mn1 N7 C21 -80.6(3) . . . . ?
O7 Mn1 N7 C21 90.6(3) . . . . ?
N3 Mn1 N7 C21 -171.6(3) . . . . ?
N4 Mn1 N7 C21 165.0(3) . . . . ?
N8 Mn1 N7 C21 10.0(3) . . . . ?
O3 Mn1 N7 N6 79.5(3) . . . . ?
O7 Mn1 N7 N6 -109.3(3) . . . . ?
N3 Mn1 N7 N6 -11.5(3) . . . . ?
N4 Mn1 N7 N6 -34.9(5) . . . . ?
N8 Mn1 N7 N6 170.1(4) . . . . ?
O3 Mn1 N8 C26 -86.7(3) . . . . ?
O7 Mn1 N8 C26 78.6(3) . . . . ?
N3 Mn1 N8 C26 171.6(3) . . . . ?
N7 Mn1 N8 C26 176.2(3) . . . . ?
N4 Mn1 N8 C26 7.5(4) . . . . ?
O3 Mn1 N8 C22 90.4(3) . . . . ?
O7 Mn1 N8 C22 -104.3(3) . . . . ?
N3 Mn1 N8 C22 -11.3(5) . . . . ?
N7 Mn1 N8 C22 -6.7(3) . . . . ?
N4 Mn1 N8 C22 -175.4(2) . . . . ?
O2 Mn2 O1 C1 -175.7(4) . . . . ?
N6 Mn2 O1 C1 165.2(6) . . . . ?
N2 Mn2 O1 C1 -0.4(4) . . . . ?
O6 Mn2 O1 C1 88.2(4) . . . . ?
O5 Mn2 O1 C1 -86.4(4) . . . . ?
O1 Mn2 O2 C14 -144.2(4) . . . . ?
N6 Mn2 O2 C14 32.0(4) . . . . ?
N2 Mn2 O2 C14 -170.1(6) . . . . ?
O6 Mn2 O2 C14 -50.3(4) . . . . ?
O5 Mn2 O2 C14 122.5(4) . . . . ?
O7 Mn1 O3 C27 -6.0(6) . . . . ?
N3 Mn1 O3 C27 -133.8(3) . . . . ?
N7 Mn1 O3 C27 138.7(3) . . . . ?
N4 Mn1 O3 C27 -61.0(3) . . . . ?
N8 Mn1 O3 C27 66.1(3) . . . . ?
O1 Mn2 O5 C31 -135.4(8) . . . . ?
O2 Mn2 O5 C31 -52.7(8) . . . . ?
N6 Mn2 O5 C31 33.5(8) . . . . ?
N2 Mn2 O5 C31 137.4(8) . . . . ?
O6 Mn2 O5 C31 78.7(11) . . . . ?
O1 Mn2 O6 C32 -80.6(4) . . . . ?
O2 Mn2 O6 C32 -163.8(4) . . . . ?
N6 Mn2 O6 C32 110.8(4) . . . . ?
N2 Mn2 O6 C32 6.7(4) . . . . ?
O5 Mn2 O6 C32 65.2(8) . . . . ?
O3 Mn1 O7 C33 134.2(5) . . . . ?
N3 Mn1 O7 C33 -98.8(4) . . . . ?
N7 Mn1 O7 C33 -10.8(4) . . . . ?
N4 Mn1 O7 C33 -169.6(4) . . . . ?
N8 Mn1 O7 C33 60.7(4) . . . . ?
Mn2 O1 C1 C2 178.8(3) . . . . ?
Mn2 O1 C1 C6 0.4(7) . . . . ?
O1 C1 C2 C3 -178.3(4) . . . . ?
C6 C1 C2 C3 0.2(6) . . . . ?
C1 C2 C3 C4 -1.0(7) . . . . ?
C2 C3 C4 C5 0.8(7) . . . . ?
C3 C4 C5 C6 0.2(6) . . . . ?
C4 C5 C6 C1 -0.9(6) . . . . ?
C4 C5 C6 C7 178.2(4) . . . . ?
O1 C1 C6 C5 179.1(4) . . . . ?
C2 C1 C6 C5 0.7(6) . . . . ?
O1 C1 C6 C7 0.0(6) . . . . ?
C2 C1 C6 C7 -178.5(4) . . . . ?
C8 N1 C7 N2 -0.9(4) . . . . ?
C8 N1 C7 C6 -178.2(4) . . . . ?
N3 N2 C7 N1 0.6(4) . . . . ?
Mn2 N2 C7 N1 -177.5(2) . . . . ?
N3 N2 C7 C6 177.9(3) . . . . ?
Mn2 N2 C7 C6 -0.2(5) . . . . ?
C5 C6 C7 N1 -2.1(6) . . . . ?
C1 C6 C7 N1 177.0(4) . . . . ?
C5 C6 C7 N2 -179.1(4) . . . . ?
C1 C6 C7 N2 0.0(6) . . . . ?
N2 N3 C8 N1 -0.6(4) . . . . ?
Mn1 N3 C8 N1 -176.1(2) . . . . ?
N2 N3 C8 C9 -177.7(3) . . . . ?
Mn1 N3 C8 C9 6.8(4) . . . . ?
C7 N1 C8 N3 0.9(4) . . . . ?
C7 N1 C8 C9 177.8(4) . . . . ?
C13 N4 C9 C10 -1.1(6) . . . . ?
Mn1 N4 C9 C10 174.1(3) . . . . ?
C13 N4 C9 C8 177.5(3) . . . . ?
Mn1 N4 C9 C8 -7.3(4) . . . . ?
N3 C8 C9 N4 0.5(5) . . . . ?
N1 C8 C9 N4 -176.3(4) . . . . ?
N3 C8 C9 C10 179.0(4) . . . . ?
N1 C8 C9 C10 2.3(6) . . . . ?
N4 C9 C10 C11 0.3(7) . . . . ?
C8 C9 C10 C11 -178.2(4) . . . . ?
C9 C10 C11 C12 0.9(7) . . . . ?
C10 C11 C12 C13 -1.2(7) . . . . ?
C9 N4 C13 C12 0.8(6) . . . . ?
Mn1 N4 C13 C12 -174.0(3) . . . . ?
C11 C12 C13 N4 0.4(7) . . . . ?
Mn2 O2 C14 C19 -28.6(7) . . . . ?
Mn2 O2 C14 C15 153.3(4) . . . . ?
O2 C14 C15 C16 179.6(5) . . . . ?
C19 C14 C15 C16 1.4(7) . . . . ?
C14 C15 C16 C17 0.3(8) . . . . ?
C15 C16 C17 C18 -1.9(8) . . . . ?
C16 C17 C18 C19 2.0(8) . . . . ?
O2 C14 C19 C18 -179.5(4) . . . . ?
C15 C14 C19 C18 -1.4(6) . . . . ?
O2 C14 C19 C20 0.4(6) . . . . ?
C15 C14 C19 C20 178.5(4) . . . . ?
C17 C18 C19 C14 -0.3(7) . . . . ?
C17 C18 C19 C20 179.8(4) . . . . ?
C21 N5 C20 N6 0.6(4) . . . . ?
C21 N5 C20 C19 -178.4(4) . . . . ?
N7 N6 C20 N5 -0.5(4) . . . . ?
Mn2 N6 C20 N5 -176.4(2) . . . . ?
N7 N6 C20 C19 178.5(3) . . . . ?
Mn2 N6 C20 C19 2.5(5) . . . . ?
C14 C19 C20 N5 -170.3(4) . . . . ?
C18 C19 C20 N5 9.6(6) . . . . ?
C14 C19 C20 N6 10.9(6) . . . . ?
C18 C19 C20 N6 -169.2(4) . . . . ?
N6 N7 C21 N5 0.2(4) . . . . ?
Mn1 N7 C21 N5 166.2(2) . . . . ?
N6 N7 C21 C22 -178.8(3) . . . . ?
Mn1 N7 C21 C22 -12.9(4) . . . . ?
C20 N5 C21 N7 -0.5(4) . . . . ?
C20 N5 C21 C22 178.5(4) . . . . ?
C26 N8 C22 C23 1.4(6) . . . . ?
Mn1 N8 C22 C23 -176.0(3) . . . . ?
C26 N8 C22 C21 -179.9(3) . . . . ?
Mn1 N8 C22 C21 2.8(4) . . . . ?
N7 C21 C22 N8 6.7(5) . . . . ?
N5 C21 C22 N8 -172.2(3) . . . . ?
N7 C21 C22 C23 -174.5(4) . . . . ?
N5 C21 C22 C23 6.5(6) . . . . ?
N8 C22 C23 C24 -0.7(6) . . . . ?
C21 C22 C23 C24 -179.3(4) . . . . ?
C22 C23 C24 C25 -0.3(6) . . . . ?
C23 C24 C25 C26 0.6(6) . . . . ?
C22 N8 C26 C25 -1.1(6) . . . . ?
Mn1 N8 C26 C25 176.0(3) . . . . ?
C24 C25 C26 N8 0.1(6) . . . . ?
Mn1 O3 C27 O4 -3.8(5) . . . . ?
Mn1 O3 C27 C28 175.0(3) . . . . ?
O4 C27 C28 C29 -171.5(4) . . . . ?
O3 C27 C28 C29 9.6(6) . . . . ?
O4 C27 C28 C30 10.2(6) . . . . ?
O3 C27 C28 C30 -168.6(4) . . . . ?
C30 C28 C29 C30 0.1(7) . . . 3_575 ?
C27 C28 C29 C30 -178.1(4) . . . 3_575 ?
C29 C28 C30 C29 -0.1(7) . . . 3_575 ?
C27 C28 C30 C29 178.1(4) . . . 3_575 ?
